data_4342236
loop_
_publ_author_name
'Hu, Kong-Qiu'
'Jiang, Xiang'
'Wu, Shu-Qi'
'Liu, Cai-Ming'
'Cui, Ai-Li'
'Kou, Hui-Zhong'

_publ_section_title
;
 Slow Magnetization Relaxation in Ni(II)Dy(III)Fe(III) Molecular Cycles.
;
_journal_issue 4
_journal_name_full 'Inorganic chemistry'
_journal_page_first 1206
_journal_page_last 1208
_journal_paper_doi 10.1021/ic502874n
_journal_volume 54
_journal_year 2015
_chemical_formula_sum 'C50 H72 Dy2 Fe2 N16 Ni2 O24'
_chemical_formula_weight 1835.35
_chemical_name_systematic
; 
 ? 
;
_space_group_IT_number 14
_symmetry_cell_setting monoclinic
_symmetry_space_group_name_Hall '-P 2yn'
_symmetry_space_group_name_H-M 'P 1 21/n 1'
_atom_sites_solution_hydrogens geom
_atom_sites_solution_primary direct
_atom_sites_solution_secondary difmap
_audit_creation_method SHELXL-97
_cell_angle_alpha 90.00
_cell_angle_beta 92.872(3)
_cell_angle_gamma 90.00
_cell_formula_units_Z 2
_cell_length_a 9.0961(15)
_cell_length_b 14.059(2)
_cell_length_c 26.003(4)
_cell_measurement_reflns_used 12908
_cell_measurement_temperature 153(2)
_cell_measurement_theta_max 31.5074
_cell_measurement_theta_min 2.3377
_cell_volume 3321.1(9)
_computing_cell_refinement 'CrystalClear (Rigaku Inc., 2008)'
_computing_data_collection 'CrystalClear (Rigaku Inc., 2008)'
_computing_data_reduction 'CrystalClear (Rigaku Inc., 2008)'
_computing_structure_refinement 'SHELXL-97 (Sheldrick, 1997)'
_computing_structure_solution 'SHELXS-97 (Sheldrick, 1990)'
_diffrn_ambient_temperature 153(2)
_diffrn_detector_area_resol_mean 28.5714
_diffrn_measured_fraction_theta_full 0.995
_diffrn_measured_fraction_theta_max 0.995
_diffrn_measurement_device_type 'Saturn724+ (2x2 bin mode)'
_diffrn_measurement_method dtprofit.ref
_diffrn_radiation_monochromator graphite
_diffrn_radiation_source 'Rotating Anode'
_diffrn_radiation_type MoK\a
_diffrn_radiation_wavelength 0.710747
_diffrn_reflns_av_R_equivalents 0.0512
_diffrn_reflns_av_sigmaI/netI 0.0565
_diffrn_reflns_limit_h_max 13
_diffrn_reflns_limit_h_min -13
_diffrn_reflns_limit_k_max 20
_diffrn_reflns_limit_k_min -20
_diffrn_reflns_limit_l_max 29
_diffrn_reflns_limit_l_min -38
_diffrn_reflns_number 38383
_diffrn_reflns_theta_full 31.51
_diffrn_reflns_theta_max 31.51
_diffrn_reflns_theta_min 2.67
_exptl_absorpt_coefficient_mu 3.290
_exptl_absorpt_correction_T_max 1.0000
_exptl_absorpt_correction_T_min 0.6264
_exptl_absorpt_correction_type multi-scan
_exptl_crystal_colour green
_exptl_crystal_density_diffrn 1.835
_exptl_crystal_density_method 'not measured'
_exptl_crystal_description Chunk
_exptl_crystal_F_000 1832
_exptl_crystal_size_max 0.42
_exptl_crystal_size_mid 0.32
_exptl_crystal_size_min 0.22
_refine_diff_density_max 1.492
_refine_diff_density_min -2.046
_refine_diff_density_rms 0.173
_refine_ls_extinction_coef 0.00133(14)
_refine_ls_extinction_expression Fc^*^=kFc[1+0.001xFc^2^\l^3^/sin(2\q)]^-1/4^
_refine_ls_extinction_method SHELXL
_refine_ls_goodness_of_fit_ref 1.050
_refine_ls_hydrogen_treatment constr
_refine_ls_matrix_type full
_refine_ls_number_parameters 446
_refine_ls_number_reflns 11025
_refine_ls_number_restraints 0
_refine_ls_restrained_S_all 1.050
_refine_ls_R_factor_all 0.0502
_refine_ls_R_factor_gt 0.0454
_refine_ls_shift/su_max 0.001
_refine_ls_shift/su_mean 0.000
_refine_ls_structure_factor_coef Fsqd
_refine_ls_weighting_details 'calc w=1/[\s^2^(Fo^2^)+(0.0483P)^2^+5.2094P] where P=(Fo^2^+2Fc^2^)/3'
_refine_ls_weighting_scheme calc
_refine_ls_wR_factor_gt 0.1087
_refine_ls_wR_factor_ref 0.1128
_reflns_number_gt 10135
_reflns_number_total 11025
_reflns_threshold_expression >2sigma(I)
_cod_data_source_file ic502874n_si_002.cif
_cod_data_source_block 1
_cod_depositor_comments
;
The following automatic conversions were performed:

'_symmetry_cell_setting' value 'Monoclinic' changed to 'monoclinic'
according to
/usr/data/users/saulius/crontab/automatic-downloads/rss-feeds/ACS/lib/dictionaries/cif_core.dic
dictionary named 'cif_core.dic' version 2.4.2 from 2011-04-26.

'_exptl_absorpt_correction_type' value 'Multi-scan' changed to
'multi-scan' according to
/usr/data/users/saulius/crontab/automatic-downloads/rss-feeds/ACS/lib/dictionaries/cif_core.dic
dictionary named 'cif_core.dic' version 2.4.2 from 2011-04-26.

Automatic conversion script
Id: cif_fix_values 3008 2015-01-20 13:52:24Z robertas 

 Adding full bibliography for 4342236--4342237.cif.
;
_cod_original_sg_symbol_H-M P2(1)/n
_cod_database_code 4342236

loop_
_symmetry_equiv_pos_as_xyz
'x, y, z'
'-x+1/2, y+1/2, -z+1/2'
'-x, -y, -z'
'x-1/2, -y-1/2, z-1/2'

loop_
_atom_site_label
_atom_site_type_symbol
_atom_site_fract_x
_atom_site_fract_y
_atom_site_fract_z
_atom_site_U_iso_or_equiv
_atom_site_adp_type
_atom_site_occupancy
_atom_site_symmetry_multiplicity
_atom_site_calc_flag
_atom_site_refinement_flags
Ni1 Ni 0.49784(5) 0.11994(3) 0.184543(16) 0.01437(9) Uani 1 1 d .
Fe1 Fe 0.49670(5) 0.22761(3) -0.133087(18) 0.01441(10) Uani 1 1 d .
Dy1 Dy 0.384458(16) 0.238431(11) 0.072142(6) 0.01419(6) Uani 1 1 d .
C1 C 0.4122(4) 0.2224(3) -0.06537(14) 0.0184(6) Uani 1 1 d .
C2 C 0.4877(4) 0.0912(2) -0.13910(13) 0.0172(6) Uani 1 1 d .
C3 C 0.3098(4) 0.2278(3) -0.17284(14) 0.0195(6) Uani 1 1 d .
C4 C 0.6828(4) 0.2168(3) -0.09454(15) 0.0249(7) Uani 1 1 d .
C5 C 0.5036(4) 0.3659(3) -0.12890(14) 0.0225(7) Uani 1 1 d .
C6 C 0.6124(4) 0.2337(3) -0.19367(15) 0.0200(7) Uani 1 1 d .
C7 C 0.1973(4) 0.0931(2) 0.13834(13) 0.0166(6) Uani 1 1 d .
C8 C 0.1028(4) 0.0957(2) 0.09354(14) 0.0182(6) Uani 1 1 d .
C9 C -0.0209(4) 0.0395(3) 0.08708(16) 0.0247(7) Uani 1 1 d .
H9A H -0.0810 0.0433 0.0572 0.030 Uiso 1 1 calc R
C10 C -0.0540(4) -0.0236(3) 0.12670(17) 0.0285(8) Uani 1 1 d .
H10A H -0.1373 -0.0618 0.1232 0.034 Uiso 1 1 calc R
C11 C 0.0355(4) -0.0291(3) 0.17033(16) 0.0256(8) Uani 1 1 d .
H11A H 0.0119 -0.0713 0.1962 0.031 Uiso 1 1 calc R
C12 C 0.1632(4) 0.0277(3) 0.17719(14) 0.0197(6) Uani 1 1 d .
C13 C 0.2521(4) 0.0140(3) 0.22465(15) 0.0229(7) Uani 1 1 d .
H13A H 0.2110 -0.0228 0.2499 0.027 Uiso 1 1 calc R
C14 C 0.4555(5) 0.0182(4) 0.28472(16) 0.0360(10) Uani 1 1 d .
C15A C 0.6066(5) -0.0239(3) 0.2760(2) 0.0239(13) Uani 0.787(14) 1 d P
C15B C 0.585(3) 0.0435(18) 0.2994(8) 0.039(7) Uani 0.213(14) 1 d P
C16 C 0.7265(5) 0.0433(3) 0.26557(16) 0.0298(8) Uani 1 1 d .
C17 C 0.8139(4) 0.1521(3) 0.20672(14) 0.0197(6) Uani 1 1 d .
H17A H 0.9001 0.1413 0.2266 0.024 Uiso 1 1 calc R
C18 C 0.8252(4) 0.2191(3) 0.16458(14) 0.0188(6) Uani 1 1 d .
C19 C 0.9606(4) 0.2655(3) 0.16053(16) 0.0218(7) Uani 1 1 d .
H19A H 1.0366 0.2532 0.1849 0.026 Uiso 1 1 calc R
C20 C 0.9839(4) 0.3289(3) 0.12124(15) 0.0239(7) Uani 1 1 d .
H20A H 1.0746 0.3589 0.1194 0.029 Uiso 1 1 calc R
C21 C 0.8711(4) 0.3479(3) 0.08432(15) 0.0230(7) Uani 1 1 d .
H21A H 0.8863 0.3903 0.0576 0.028 Uiso 1 1 calc R
C22 C 0.7369(4) 0.3032(3) 0.08778(13) 0.0189(6) Uani 1 1 d .
C23 C 0.7108(4) 0.2381(2) 0.12743(14) 0.0163(6) Uani 1 1 d .
C24 C 0.6339(5) 0.3824(3) 0.01191(16) 0.0309(9) Uani 1 1 d .
H24A H 0.6518 0.4446 0.0261 0.046 Uiso 1 1 calc R
H24B H 0.5458 0.3836 -0.0100 0.046 Uiso 1 1 calc R
H24C H 0.7155 0.3638 -0.0078 0.046 Uiso 1 1 calc R
C25 C 0.0506(4) 0.1734(3) 0.01194(15) 0.0263(8) Uani 1 1 d .
H25A H 0.0453 0.1150 -0.0071 0.040 Uiso 1 1 calc R
H25B H 0.0881 0.2229 -0.0092 0.040 Uiso 1 1 calc R
H25C H -0.0460 0.1905 0.0221 0.040 Uiso 1 1 calc R
N1 N 0.3812(4) 0.2227(2) -0.02300(12) 0.0214(6) Uani 1 1 d .
N2 N 0.4803(3) 0.0097(2) -0.14484(12) 0.0195(6) Uani 1 1 d .
N3 N 0.1986(4) 0.2227(3) -0.19648(14) 0.0301(8) Uani 1 1 d .
N4 N 0.7910(5) 0.2076(4) -0.07054(16) 0.0403(9) Uani 1 1 d .
N5 N 0.5100(5) 0.4480(2) -0.12602(14) 0.0317(8) Uani 1 1 d .
N6 N 0.6937(4) 0.2374(3) -0.22663(14) 0.0284(7) Uani 1 1 d .
N7 N 0.3804(3) 0.0471(2) 0.23519(12) 0.0211(6) Uani 1 1 d .
N8 N 0.7003(3) 0.1058(2) 0.22005(11) 0.0183(5) Uani 1 1 d .
O1 O 0.3105(3) 0.15201(17) 0.14104(9) 0.0164(4) Uani 1 1 d .
O2 O 0.5793(3) 0.19728(18) 0.12703(9) 0.0169(4) Uani 1 1 d .
O3 O 0.6166(3) 0.31518(19) 0.05309(10) 0.0210(5) Uani 1 1 d .
O4 O 0.1475(3) 0.16135(19) 0.05732(10) 0.0203(5) Uani 1 1 d .
O1W O 0.4624(3) 0.25370(17) 0.22562(10) 0.0172(5) Uani 1 1 d .
O2W O 0.2652(3) 0.3729(2) 0.03607(10) 0.0259(6) Uani 1 1 d .
O3W O 0.4620(3) 0.08277(18) 0.05002(10) 0.0220(5) Uani 1 1 d .
O4W O 0.3890(3) 0.35962(18) 0.13680(10) 0.0213(5) Uani 1 1 d .
O5W O 0.2864(3) -0.0471(2) 0.00534(12) 0.0310(6) Uani 1 1 d .
O6W O 0.2070(5) 0.4178(3) -0.06310(14) 0.0484(9) Uani 1 1 d .
O7W O 0.1682(4) 0.5306(2) 0.08439(15) 0.0466(10) Uani 1 1 d .
O8W O 0.0213(4) 0.3014(3) -0.11380(17) 0.0557(11) Uani 1 1 d .

loop_
_atom_site_aniso_label
_atom_site_aniso_U_11
_atom_site_aniso_U_22
_atom_site_aniso_U_33
_atom_site_aniso_U_23
_atom_site_aniso_U_13
_atom_site_aniso_U_12
Ni1 0.01691(19) 0.01214(19) 0.01420(19) 0.00110(14) 0.00224(14) -0.00029(14)
Fe1 0.0183(2) 0.0123(2) 0.0128(2) 0.00094(16) 0.00165(16) 0.00049(16)
Dy1 0.01805(9) 0.01181(9) 0.01284(9) 0.00093(5) 0.00209(6) 0.00006(5)
C1 0.0221(16) 0.0151(15) 0.0181(16) 0.0011(12) 0.0008(12) 0.0013(12)
C2 0.0216(15) 0.0164(15) 0.0139(14) 0.0014(11) 0.0022(11) 0.0022(12)
C3 0.0224(16) 0.0175(16) 0.0186(16) 0.0045(12) 0.0018(12) -0.0023(12)
C4 0.0239(17) 0.0279(19) 0.0226(18) 0.0007(15) -0.0007(13) 0.0032(14)
C5 0.0304(18) 0.0162(16) 0.0206(17) 0.0010(13) -0.0014(13) 0.0000(13)
C6 0.0200(16) 0.0208(17) 0.0192(17) 0.0018(12) 0.0021(12) -0.0035(12)
C7 0.0143(13) 0.0145(14) 0.0210(16) -0.0002(12) 0.0027(11) -0.0005(11)
C8 0.0173(14) 0.0155(15) 0.0220(16) -0.0026(12) 0.0037(11) 0.0011(11)
C9 0.0191(16) 0.0234(18) 0.032(2) -0.0024(15) 0.0000(13) -0.0031(13)
C10 0.0233(18) 0.0239(19) 0.039(2) -0.0018(16) 0.0042(15) -0.0072(14)
C11 0.0242(18) 0.0176(17) 0.036(2) 0.0020(15) 0.0065(15) -0.0068(13)
C12 0.0181(15) 0.0169(15) 0.0243(17) 0.0011(13) 0.0055(12) -0.0006(12)
C13 0.0289(18) 0.0177(16) 0.0226(17) 0.0047(13) 0.0083(14) -0.0023(13)
C14 0.032(2) 0.056(3) 0.0193(19) 0.0153(19) 0.0030(15) 0.006(2)
C15A 0.026(2) 0.016(2) 0.028(3) 0.0089(18) -0.0011(17) -0.0023(17)
C15B 0.044(12) 0.046(15) 0.025(10) 0.019(9) -0.015(8) -0.028(10)
C16 0.032(2) 0.029(2) 0.028(2) 0.0125(16) -0.0009(15) 0.0012(16)
C17 0.0187(15) 0.0169(16) 0.0231(17) -0.0028(13) -0.0020(12) 0.0023(12)
C18 0.0181(15) 0.0178(15) 0.0206(16) -0.0038(13) 0.0027(12) -0.0013(12)
C19 0.0208(16) 0.0200(17) 0.0246(18) -0.0047(13) 0.0021(13) -0.0016(12)
C20 0.0198(16) 0.0237(18) 0.0288(19) -0.0040(15) 0.0073(13) -0.0075(13)
C21 0.0264(17) 0.0186(17) 0.0248(18) -0.0014(14) 0.0085(13) -0.0050(13)
C22 0.0216(16) 0.0161(15) 0.0196(16) -0.0006(12) 0.0063(12) -0.0030(12)
C23 0.0177(15) 0.0146(15) 0.0169(16) -0.0006(11) 0.0050(12) -0.0003(11)
C24 0.039(2) 0.027(2) 0.027(2) 0.0103(16) -0.0001(16) -0.0146(17)
C25 0.0257(18) 0.030(2) 0.0228(18) -0.0007(15) -0.0078(13) 0.0022(15)
N1 0.0282(16) 0.0188(14) 0.0175(14) 0.0010(11) 0.0026(11) 0.0023(12)
N2 0.0250(14) 0.0159(14) 0.0176(14) 0.0018(11) 0.0023(11) 0.0005(11)
N3 0.0297(18) 0.0309(18) 0.0291(18) 0.0123(14) -0.0039(14) -0.0072(14)
N4 0.032(2) 0.053(3) 0.035(2) 0.0012(19) -0.0060(15) 0.0021(19)
N5 0.047(2) 0.0154(15) 0.0320(19) 0.0027(13) -0.0023(15) -0.0026(14)
N6 0.0275(17) 0.034(2) 0.0241(17) 0.0021(13) 0.0068(13) -0.0027(14)
N7 0.0251(15) 0.0219(15) 0.0164(14) 0.0037(11) 0.0035(11) -0.0006(12)
N8 0.0215(14) 0.0138(13) 0.0193(14) 0.0014(11) -0.0013(10) 0.0032(10)
O1 0.0153(10) 0.0157(11) 0.0183(11) 0.0016(9) 0.0020(8) -0.0014(8)
O2 0.0191(11) 0.0144(11) 0.0174(11) 0.0025(9) 0.0038(8) -0.0021(9)
O3 0.0227(12) 0.0220(13) 0.0186(12) 0.0055(10) 0.0030(9) -0.0048(10)
O4 0.0197(12) 0.0225(13) 0.0183(12) 0.0017(9) -0.0011(9) -0.0003(9)
O1W 0.0196(12) 0.0171(11) 0.0151(12) -0.0019(9) 0.0023(9) 0.0008(9)
O2W 0.0358(15) 0.0198(13) 0.0222(13) 0.0013(10) 0.0038(11) 0.0065(11)
O3W 0.0317(14) 0.0167(12) 0.0176(12) -0.0017(9) 0.0013(10) 0.0033(10)
O4W 0.0295(13) 0.0128(11) 0.0216(12) -0.0009(9) 0.0020(10) 0.0005(10)
O5W 0.0244(14) 0.0356(17) 0.0327(16) -0.0036(13) -0.0004(11) -0.0019(12)
O6W 0.073(3) 0.036(2) 0.0362(19) 0.0041(15) 0.0057(17) 0.0152(19)
O7W 0.055(2) 0.0242(16) 0.064(2) 0.0019(16) 0.0332(19) 0.0047(15)
O8W 0.039(2) 0.068(3) 0.061(3) 0.005(2) 0.0085(18) -0.008(2)

loop_
_atom_type_symbol
_atom_type_description
_atom_type_scat_dispersion_real
_atom_type_scat_dispersion_imag
_atom_type_scat_source
C C 0.0033 0.0016 'International Tables Vol C Tables 4.2.6.8 and 6.1.1.4'
H H 0.0000 0.0000 'International Tables Vol C Tables 4.2.6.8 and 6.1.1.4'
N N 0.0061 0.0033 'International Tables Vol C Tables 4.2.6.8 and 6.1.1.4'
O O 0.0106 0.0060 'International Tables Vol C Tables 4.2.6.8 and 6.1.1.4'
Fe Fe 0.3463 0.8444 'International Tables Vol C Tables 4.2.6.8 and 6.1.1.4'
Ni Ni 0.3393 1.1124 'International Tables Vol C Tables 4.2.6.8 and 6.1.1.4'
Dy Dy -0.1892 4.4098 'International Tables Vol C Tables 4.2.6.8 and 6.1.1.4'

loop_
_geom_angle_atom_site_label_1
_geom_angle_atom_site_label_2
_geom_angle_atom_site_label_3
_geom_angle
_geom_angle_site_symmetry_1
_geom_angle_site_symmetry_3
N7 Ni1 O2 169.49(12) . .
N7 Ni1 N8 98.71(13) . .
O2 Ni1 N8 91.80(11) . .
N7 Ni1 O1 91.11(11) . .
O2 Ni1 O1 78.37(10) . .
N8 Ni1 O1 169.92(11) . .
N7 Ni1 N2 86.96(12) . 3_655
O2 Ni1 N2 93.19(11) . 3_655
N8 Ni1 N2 91.84(12) . 3_655
O1 Ni1 N2 90.93(11) . 3_655
N7 Ni1 O1W 91.25(11) . .
O2 Ni1 O1W 88.13(10) . .
N8 Ni1 O1W 90.83(11) . .
O1 Ni1 O1W 86.67(10) . .
N2 Ni1 O1W 176.98(11) 3_655 .
N7 Ni1 Dy1 130.41(9) . .
O2 Ni1 Dy1 39.08(7) . .
N8 Ni1 Dy1 130.87(9) . .
O1 Ni1 Dy1 39.30(6) . .
N2 Ni1 Dy1 91.94(8) 3_655 .
O1W Ni1 Dy1 87.37(7) . .
C2 Fe1 C4 89.81(17) . .
C2 Fe1 C6 90.03(15) . .
C4 Fe1 C6 85.86(16) . .
C2 Fe1 C3 85.73(15) . .
C4 Fe1 C3 175.52(17) . .
C6 Fe1 C3 93.65(16) . .
C2 Fe1 C5 178.45(15) . .
C4 Fe1 C5 91.40(17) . .
C6 Fe1 C5 89.09(16) . .
C3 Fe1 C5 93.05(16) . .
C2 Fe1 C1 91.07(14) . .
C4 Fe1 C1 84.46(16) . .
C6 Fe1 C1 170.26(16) . .
C3 Fe1 C1 96.08(15) . .
C5 Fe1 C1 90.01(15) . .
O1 Dy1 O2 68.15(8) . .
O1 Dy1 O2W 126.16(9) . .
O2 Dy1 O2W 141.06(10) . .
O1 Dy1 O3W 78.68(9) . .
O2 Dy1 O3W 71.89(9) . .
O2W Dy1 O3W 141.24(9) . .
O1 Dy1 O4W 79.85(9) . .
O2 Dy1 O4W 75.92(9) . .
O2W Dy1 O4W 72.49(9) . .
O3W Dy1 O4W 146.12(9) . .
O1 Dy1 O4 66.08(8) . .
O2 Dy1 O4 129.71(9) . .
O2W Dy1 O4 84.68(10) . .
O3W Dy1 O4 79.78(9) . .
O4W Dy1 O4 114.44(9) . .
O1 Dy1 O3 133.03(8) . .
O2 Dy1 O3 65.72(8) . .
O2W Dy1 O3 87.15(10) . .
O3W Dy1 O3 95.01(9) . .
O4W Dy1 O3 80.99(9) . .
O4 Dy1 O3 159.19(9) . .
O1 Dy1 N1 137.90(10) . .
O2 Dy1 N1 124.60(10) . .
O2W Dy1 N1 72.07(10) . .
O3W Dy1 N1 70.47(10) . .
O4W Dy1 N1 139.71(10) . .
O4 Dy1 N1 80.55(10) . .
O3 Dy1 N1 78.73(10) . .
O1 Dy1 Ni1 34.44(6) . .
O2 Dy1 Ni1 33.72(6) . .
O2W Dy1 Ni1 146.34(7) . .
O3W Dy1 Ni1 71.54(6) . .
O4W Dy1 Ni1 75.90(6) . .
O4 Dy1 Ni1 98.24(6) . .
O3 Dy1 Ni1 99.15(6) . .
N1 Dy1 Ni1 141.58(8) . .
N1 C1 Fe1 170.8(3) . .
N2 C2 Fe1 177.1(3) . .
N3 C3 Fe1 176.4(3) . .
N4 C4 Fe1 177.3(4) . .
N5 C5 Fe1 178.9(4) . .
N6 C6 Fe1 173.3(4) . .
O1 C7 C12 124.7(3) . .
O1 C7 C8 117.9(3) . .
C12 C7 C8 117.4(3) . .
C9 C8 O4 124.1(3) . .
C9 C8 C7 123.0(3) . .
O4 C8 C7 112.8(3) . .
C8 C9 C10 118.5(4) . .
C11 C10 C9 120.3(4) . .
C10 C11 C12 121.7(4) . .
C7 C12 C11 119.1(3) . .
C7 C12 C13 124.1(3) . .
C11 C12 C13 116.8(3) . .
N7 C13 C12 126.8(3) . .
C15B C14 N7 124.4(9) . .
C15B C14 C15A 47.6(13) . .
N7 C14 C15A 110.8(3) . .
C15B C15A C16 73.8(11) . .
C15B C15A C14 54.4(11) . .
C16 C15A C14 117.3(4) . .
C15A C15B C14 78.0(13) . .
C15A C15B C16 62.6(13) . .
C14 C15B C16 126.5(17) . .
C15A C16 N8 115.7(4) . .
C15A C16 C15B 43.7(9) . .
N8 C16 C15B 109.7(8) . .
N8 C17 C18 128.4(3) . .
C19 C18 C23 118.8(3) . .
C19 C18 C17 117.0(3) . .
C23 C18 C17 124.2(3) . .
C20 C19 C18 121.6(4) . .
C19 C20 C21 119.9(3) . .
C22 C21 C20 119.4(3) . .
C21 C22 O3 124.9(3) . .
C21 C22 C23 121.7(4) . .
O3 C22 C23 113.4(3) . .
O2 C23 C22 117.4(3) . .
O2 C23 C18 123.9(3) . .
C22 C23 C18 118.6(3) . .
C1 N1 Dy1 164.4(3) . .
C2 N2 Ni1 155.9(3) . 3_655
C13 N7 C14 117.6(3) . .
C13 N7 Ni1 123.7(3) . .
C14 N7 Ni1 118.0(3) . .
C17 N8 C16 114.6(3) . .
C17 N8 Ni1 123.5(2) . .
C16 N8 Ni1 121.8(2) . .
C7 O1 Ni1 121.1(2) . .
C7 O1 Dy1 123.3(2) . .
Ni1 O1 Dy1 106.25(10) . .
C23 O2 Ni1 126.3(2) . .
C23 O2 Dy1 124.4(2) . .
Ni1 O2 Dy1 107.20(10) . .
C22 O3 C24 116.7(3) . .
C22 O3 Dy1 118.31(19) . .
C24 O3 Dy1 124.5(2) . .
C8 O4 C25 116.2(3) . .
C8 O4 Dy1 118.4(2) . .
C25 O4 Dy1 125.3(2) . .

loop_
_geom_bond_atom_site_label_1
_geom_bond_atom_site_label_2
_geom_bond_distance
_geom_bond_site_symmetry_2
Ni1 N7 2.016(3) .
Ni1 O2 2.020(2) .
Ni1 N8 2.028(3) .
Ni1 O1 2.048(2) .
Ni1 N2 2.109(3) 3_655
Ni1 O1W 2.194(2) .
Ni1 Dy1 3.4755(6) .
Fe1 C2 1.926(4) .
Fe1 C4 1.929(4) .
Fe1 C6 1.940(4) .
Fe1 C3 1.945(4) .
Fe1 C5 1.948(4) .
Fe1 C1 1.958(4) .
Dy1 O1 2.293(2) .
Dy1 O2 2.294(3) .
Dy1 O2W 2.352(3) .
Dy1 O3W 2.379(3) .
Dy1 O4W 2.393(3) .
Dy1 O4 2.426(3) .
Dy1 O3 2.444(3) .
Dy1 N1 2.483(3) .
C1 N1 1.151(5) .
C2 N2 1.156(5) .
C3 N3 1.159(5) .
C4 N4 1.146(5) .
C5 N5 1.159(5) .
C6 N6 1.161(5) .
C7 O1 1.321(4) .
C7 C12 1.412(5) .
C7 C8 1.413(5) .
C8 C9 1.378(5) .
C8 O4 1.394(4) .
C9 C10 1.404(6) .
C10 C11 1.365(6) .
C11 C12 1.413(5) .
C12 C13 1.454(5) .
C13 N7 1.274(5) .
C14 C15B 1.27(2) .
C14 N7 1.484(5) .
C14 C15A 1.524(7) .
C15A C15B 1.15(3) .
C15A C16 1.478(6) .
C15B C16 1.60(3) .
C16 N8 1.484(5) .
C17 N8 1.284(5) .
C17 C18 1.452(5) .
C18 C19 1.402(5) .
C18 C23 1.409(5) .
C19 C20 1.380(5) .
C20 C21 1.395(6) .
C21 C22 1.380(5) .
C22 O3 1.393(4) .
C22 C23 1.408(5) .
C23 O2 1.326(4) .
C24 O3 1.443(4) .
C25 O4 1.447(4) .
N2 Ni1 2.109(3) 3_655
